data_7719499
loop_
_publ_author_name
'Cao, Qing-Ling'
'Zhong, Wen-He'
'Zhu, Jie-Yu'
'Shi, Cai-Hong'
'Zhao, Jia-Jia'
'Chen, Li-Zhuang'

_publ_section_title
;
 High photoluminescence quantum yield modulation of zero-dimensional
 organic-inorganic Mn(II) metal halides by substituent modification.
;
_journal_issue 42
_journal_name_full 'Dalton transactions (Cambridge, England : 2003)'
_journal_page_first 15801
_journal_page_last 15807
_journal_paper_doi 10.1039/d5dt01992c
_journal_volume 54
_journal_year 2025
_chemical_formula_moiety 'Br4 Mn, 2(C10 H16 P)'
_chemical_formula_sum 'C20 H32 Br4 Mn P2'
_chemical_formula_weight 708.98
_space_group_crystal_system monoclinic
_space_group_IT_number 14
_space_group_name_Hall '-P 2ybc'
_space_group_name_H-M_alt 'P 1 21/c 1'
_atom_sites_solution_hydrogens geom
_atom_sites_solution_primary iterative
_atom_sites_solution_secondary difmap
_audit_block_doi 10.5517/ccdc.csd.cc2khbl0
_audit_creation_date 2025-03-03
_audit_creation_method
;
Olex2 1.2
(compiled 2018.05.29 svn.r3508 for OlexSys, GUI svn.r5506)
;
_audit_update_record
;
2025-03-06 deposited with the CCDC.	2025-09-23 downloaded from the CCDC.
;
_cell_angle_alpha 90.00
_cell_angle_beta 91.470(3)
_cell_angle_gamma 90.00
_cell_formula_units_Z 4
_cell_length_a 15.3343(8)
_cell_length_b 9.8776(5)
_cell_length_c 18.6057(9)
_cell_measurement_reflns_used 7186
_cell_measurement_temperature 296(2)
_cell_measurement_theta_max 21.998
_cell_measurement_theta_min 2.334
_cell_volume 2817.2(2)
_computing_cell_refinement 'SAINT V8.40B (?, 2016)'
_computing_data_reduction 'SAINT V8.40B (?, 2016)'
_computing_molecular_graphics 'Olex2 (Dolomanov et al., 2009)'
_computing_publication_material 'Olex2 (Dolomanov et al., 2009)'
_computing_structure_refinement 'XH (Sheldrick, 2008)'
_computing_structure_solution 'olex2.solve (Bourhis et al., 2015)'
_diffrn_ambient_temperature 296.15
_diffrn_measured_fraction_theta_full 0.995
_diffrn_measured_fraction_theta_max 0.995
_diffrn_measurement_device_type 'CCD area detector'
_diffrn_measurement_method 'phi and omega scans'
_diffrn_radiation_monochromator graphite
_diffrn_radiation_type MoK\a
_diffrn_radiation_wavelength 0.71073
_diffrn_reflns_av_R_equivalents 0.0386
_diffrn_reflns_av_unetI/netI 0.0580
_diffrn_reflns_limit_h_max 19
_diffrn_reflns_limit_h_min -19
_diffrn_reflns_limit_k_max 12
_diffrn_reflns_limit_k_min -10
_diffrn_reflns_limit_l_max 19
_diffrn_reflns_limit_l_min -23
_diffrn_reflns_number 27556
_diffrn_reflns_theta_full 27.15
_diffrn_reflns_theta_max 27.15
_diffrn_reflns_theta_min 2.33
_diffrn_source 'fine-focus sealed tube'
_exptl_absorpt_coefficient_mu 6.260
_exptl_absorpt_correction_T_max 0.5459
_exptl_absorpt_correction_T_min 0.4966
_exptl_crystal_colour 'clear light colourless'
_exptl_crystal_colour_lustre clear
_exptl_crystal_colour_modifier light
_exptl_crystal_colour_primary colourless
_exptl_crystal_density_diffrn 1.672
_exptl_crystal_density_method 'not measured'
_exptl_crystal_description block
_exptl_crystal_F_000 1388
_exptl_crystal_size_max 0.13
_exptl_crystal_size_mid 0.12
_exptl_crystal_size_min 0.11
_refine_diff_density_max 0.390
_refine_diff_density_min -0.647
_refine_diff_density_rms 0.096
_refine_ls_extinction_method none
_refine_ls_goodness_of_fit_ref 0.961
_refine_ls_hydrogen_treatment constr
_refine_ls_matrix_type full
_refine_ls_number_parameters 250
_refine_ls_number_reflns 6207
_refine_ls_number_restraints 0
_refine_ls_restrained_S_all 0.961
_refine_ls_R_factor_all 0.0873
_refine_ls_R_factor_gt 0.0382
_refine_ls_shift/su_max 0.001
_refine_ls_shift/su_mean 0.000
_refine_ls_structure_factor_coef Fsqd
_refine_ls_weighting_details 'calc w=1/[\s^2^(Fo^2^)+(0.0354P)^2^+0.0000P] where P=(Fo^2^+2Fc^2^)/3'
_refine_ls_weighting_scheme calc
_refine_ls_wR_factor_gt 0.0665
_refine_ls_wR_factor_ref 0.0779
_reflns_number_gt 3734
_reflns_number_total 6207
_reflns_threshold_expression >2sigma(I)
_cod_data_source_file d5dt01992c2.cif
_cod_data_source_block 1_a
_cod_depositor_comments 'Adding full bibliography for 7719499--7719501.cif.'
_cod_database_code 7719499
_olex2_refinement_description
;
1. Fixed Uiso
 At 1.2 times of:
  All C(H) groups, All C(H,H) groups
 At 1.5 times of:
  All C(H,H,H) groups
2.a Secondary CH2 refined with riding coordinates:
 C4(H4A,H4B), C14(H14A,H14B)
2.b Aromatic/amide H refined with riding coordinates:
 C8(H8), C7(H7), C6(H6), C9(H9), C10(H10), C16(H16), C17(H17), C18(H18),
 C20(H20), C19(H19)
2.c Idealised Me refined as rotating group:
 C3(H3A,H3B,H3C), C2(H2A,H2B,H2C), C1(H1A,H1B,H1C), C11(H11A,H11B,H11C),
 C13(H13A,H13B,H13C), C12(H12A,H12B,H12C)
;
_olex2_submission_special_instructions 'No special instructions were received'

loop_
_space_group_symop_id
_space_group_symop_operation_xyz
1 'x, y, z'
2 '-x, y+1/2, -z+1/2'
3 '-x, -y, -z'
4 'x, -y-1/2, z-1/2'

loop_
_atom_site_label
_atom_site_type_symbol
_atom_site_fract_x
_atom_site_fract_y
_atom_site_fract_z
_atom_site_U_iso_or_equiv
_atom_site_adp_type
_atom_site_occupancy
_atom_site_calc_flag
_atom_site_disorder_assembly
_atom_site_disorder_group
_atom_site_refinement_flags_posn
Br1 Br 0.88274(3) 0.23368(5) 0.32149(2) 0.07161(15) Uani 1 d . . .
Mn1 Mn 0.77464(3) 0.28876(5) 0.41497(2) 0.03704(14) Uani 1 d . . .
Br4 Br 0.62732(3) 0.33012(4) 0.35779(2) 0.06623(14) Uani 1 d . . .
Br3 Br 0.77921(3) 0.10307(4) 0.506245(19) 0.05936(14) Uani 1 d . . .
Br2 Br 0.81511(3) 0.50074(4) 0.482827(17) 0.05822(14) Uani 1 d . . .
P1 P 0.96528(6) 0.71284(8) 0.89185(4) 0.0367(2) Uani 1 d . . .
P2 P 0.61530(6) 0.45460(9) 0.65984(5) 0.0443(3) Uani 1 d . . .
C8 C 0.8058(3) 0.8203(4) 0.6448(2) 0.0608(11) Uani 1 d . . .
H8 H 0.7951 0.8479 0.5976 0.073 Uiso 1 calc . . R
C7 C 0.7808(2) 0.9008(4) 0.7004(2) 0.0610(11) Uani 1 d . . .
H7 H 0.7537 0.9833 0.6908 0.073 Uiso 1 calc . . R
C6 C 0.7957(2) 0.8595(3) 0.77128(19) 0.0484(9) Uani 1 d . . .
H6 H 0.7782 0.9141 0.8090 0.058 Uiso 1 calc . . R
C5 C 0.8363(2) 0.7377(3) 0.78534(16) 0.0328(8) Uani 1 d . . .
C4 C 0.8542(2) 0.6935(3) 0.86181(15) 0.0395(8) Uani 1 d . . .
H4A H 0.8379 0.5990 0.8664 0.047 Uiso 1 calc . . R
H4B H 0.8173 0.7455 0.8932 0.047 Uiso 1 calc . . R
C3 C 1.0321(2) 0.5873(3) 0.85242(17) 0.0559(10) Uani 1 d . . .
H3A H 1.0352 0.6035 0.8017 0.084 Uiso 1 calc . . GR
H3B H 1.0075 0.4994 0.8605 0.084 Uiso 1 calc . . GR
H3C H 1.0896 0.5913 0.8739 0.084 Uiso 1 calc . . GR
C2 C 1.0046(2) 0.8755(3) 0.86791(18) 0.0564(10) Uani 1 d . . .
H2A H 1.0606 0.8905 0.8909 0.085 Uiso 1 calc . . GR
H2B H 0.9644 0.9435 0.8832 0.085 Uiso 1 calc . . GR
H2C H 1.0101 0.8804 0.8167 0.085 Uiso 1 calc . . GR
C1 C 0.9690(2) 0.6934(4) 0.98702(15) 0.0542(10) Uani 1 d . . .
H1A H 1.0286 0.6940 1.0040 0.081 Uiso 1 calc . . GR
H1B H 0.9423 0.6091 0.9996 0.081 Uiso 1 calc . . GR
H1C H 0.9381 0.7667 1.0087 0.081 Uiso 1 calc . . GR
C9 C 0.8465(2) 0.6995(4) 0.65815(18) 0.0535(10) Uani 1 d . . .
H9 H 0.8639 0.6452 0.6203 0.064 Uiso 1 calc . . R
C10 C 0.8614(2) 0.6589(3) 0.72822(17) 0.0450(9) Uani 1 d . . .
H10 H 0.8891 0.5766 0.7372 0.054 Uiso 1 calc . . R
C11 C 0.6301(3) 0.6023(4) 0.7138(3) 0.0903(15) Uani 1 d . . .
H11A H 0.6781 0.6541 0.6964 0.135 Uiso 1 calc . . GR
H11B H 0.6420 0.5762 0.7628 0.135 Uiso 1 calc . . GR
H11C H 0.5780 0.6562 0.7113 0.135 Uiso 1 calc . . GR
C14 C 0.5248(2) 0.3647(3) 0.69599(16) 0.0444(9) Uani 1 d . . .
H14A H 0.5415 0.3319 0.7435 0.053 Uiso 1 calc . . R
H14B H 0.4768 0.4275 0.7014 0.053 Uiso 1 calc . . R
C15 C 0.4935(2) 0.2469(4) 0.65129(18) 0.0462(9) Uani 1 d . . .
C16 C 0.4217(3) 0.2594(4) 0.6067(2) 0.0625(11) Uani 1 d . . .
H16 H 0.3930 0.3422 0.6031 0.075 Uiso 1 calc . . R
C17 C 0.3912(3) 0.1500(6) 0.5670(2) 0.0834(14) Uani 1 d . . .
H17 H 0.3419 0.1590 0.5372 0.100 Uiso 1 calc . . R
C18 C 0.4338(4) 0.0286(6) 0.5718(2) 0.0840(15) Uani 1 d . . .
H18 H 0.4134 -0.0452 0.5453 0.101 Uiso 1 calc . . R
C13 C 0.7110(2) 0.3547(4) 0.66193(19) 0.0646(11) Uani 1 d . . .
H13A H 0.7017 0.2749 0.6333 0.097 Uiso 1 calc . . GR
H13B H 0.7250 0.3289 0.7106 0.097 Uiso 1 calc . . GR
H13C H 0.7585 0.4060 0.6430 0.097 Uiso 1 calc . . GR
C12 C 0.5915(3) 0.5028(4) 0.57034(19) 0.0837(14) Uani 1 d . . .
H12A H 0.6366 0.5615 0.5538 0.126 Uiso 1 calc . . GR
H12B H 0.5366 0.5495 0.5680 0.126 Uiso 1 calc . . GR
H12C H 0.5883 0.4236 0.5405 0.126 Uiso 1 calc . . GR
C20 C 0.5366(3) 0.1240(4) 0.6552(2) 0.0593(11) Uani 1 d . . .
H20 H 0.5860 0.1144 0.6847 0.071 Uiso 1 calc . . R
C19 C 0.5058(3) 0.0157(4) 0.6151(2) 0.0756(13) Uani 1 d . . .
H19 H 0.5347 -0.0669 0.6179 0.091 Uiso 1 calc . . R

loop_
_atom_site_aniso_label
_atom_site_aniso_U_11
_atom_site_aniso_U_22
_atom_site_aniso_U_33
_atom_site_aniso_U_23
_atom_site_aniso_U_13
_atom_site_aniso_U_12
Br1 0.0743(3) 0.0848(3) 0.0567(2) -0.0048(2) 0.0210(2) 0.0130(2)
Mn1 0.0387(3) 0.0374(3) 0.0347(3) 0.0002(2) -0.0050(2) -0.0001(2)
Br4 0.0519(3) 0.0629(3) 0.0824(3) 0.0012(2) -0.0279(2) 0.0060(2)
Br3 0.0644(3) 0.0523(3) 0.0605(2) 0.02069(19) -0.0153(2) -0.0089(2)
Br2 0.0792(3) 0.0513(2) 0.0443(2) -0.00863(18) 0.0043(2) -0.0241(2)
P1 0.0341(6) 0.0442(6) 0.0317(4) 0.0002(4) 0.0011(4) 0.0010(4)
P2 0.0368(6) 0.0497(6) 0.0464(5) -0.0034(5) 0.0017(5) -0.0045(5)
C8 0.063(3) 0.073(3) 0.046(2) 0.021(2) -0.011(2) -0.022(2)
C7 0.058(3) 0.040(2) 0.084(3) 0.021(2) -0.016(2) -0.003(2)
C6 0.052(3) 0.038(2) 0.054(2) -0.0067(18) -0.0095(19) -0.0011(19)
C5 0.031(2) 0.0281(19) 0.0388(18) 0.0021(15) -0.0029(16) -0.0027(15)
C4 0.036(2) 0.045(2) 0.0375(18) 0.0021(16) 0.0045(16) -0.0014(16)
C3 0.049(2) 0.070(3) 0.049(2) -0.0085(19) 0.0025(19) 0.021(2)
C2 0.050(3) 0.058(2) 0.061(2) 0.0018(19) -0.002(2) -0.012(2)
C1 0.059(3) 0.071(3) 0.0325(18) 0.0007(18) -0.0040(17) 0.009(2)
C9 0.054(3) 0.073(3) 0.034(2) -0.002(2) 0.0025(18) -0.009(2)
C10 0.041(2) 0.046(2) 0.048(2) -0.0037(18) -0.0039(18) 0.0035(18)
C11 0.065(3) 0.079(3) 0.128(4) -0.048(3) 0.026(3) -0.025(3)
C14 0.043(2) 0.048(2) 0.0420(19) 0.0045(17) 0.0055(17) -0.0016(18)
C15 0.043(2) 0.050(2) 0.046(2) -0.0017(18) 0.0061(19) -0.016(2)
C16 0.051(3) 0.068(3) 0.068(3) 0.000(2) -0.009(2) -0.018(2)
C17 0.070(3) 0.098(4) 0.082(3) -0.002(3) -0.012(3) -0.035(3)
C18 0.090(4) 0.083(4) 0.080(3) -0.020(3) 0.012(3) -0.039(3)
C13 0.045(3) 0.080(3) 0.069(2) 0.005(2) 0.005(2) 0.005(2)
C12 0.068(3) 0.119(4) 0.064(3) 0.041(3) 0.004(2) 0.002(3)
C20 0.062(3) 0.051(3) 0.064(2) -0.001(2) 0.004(2) -0.008(2)
C19 0.089(4) 0.052(3) 0.087(3) -0.006(3) 0.022(3) -0.012(3)

loop_
_atom_type_symbol
_atom_type_description
_atom_type_scat_dispersion_real
_atom_type_scat_dispersion_imag
_atom_type_scat_source
C C 0.0033 0.0016 'International Tables Vol C Tables 4.2.6.8 and 6.1.1.4'
H H 0.0000 0.0000 'International Tables Vol C Tables 4.2.6.8 and 6.1.1.4'
Br Br -0.2901 2.4595 'International Tables Vol C Tables 4.2.6.8 and 6.1.1.4'
Mn Mn 0.3368 0.7283 'International Tables Vol C Tables 4.2.6.8 and 6.1.1.4'
P P 0.1023 0.0942 'International Tables Vol C Tables 4.2.6.8 and 6.1.1.4'

loop_
_geom_angle_atom_site_label_1
_geom_angle_atom_site_label_2
_geom_angle_atom_site_label_3
_geom_angle
_geom_angle_site_symmetry_1
_geom_angle_site_symmetry_3
_geom_angle_publ_flag
Br1 Mn1 Br4 110.34(2) . . ?
Br1 Mn1 Br3 107.84(2) . . ?
Br1 Mn1 Br2 111.84(2) . . ?
Br4 Mn1 Br2 106.59(2) . . ?
Br3 Mn1 Br4 114.67(2) . . ?
Br3 Mn1 Br2 105.53(2) . . ?
C3 P1 C4 110.52(16) . . ?
C3 P1 C1 109.33(16) . . ?
C2 P1 C4 110.17(16) . . ?
C2 P1 C3 108.92(17) . . ?
C2 P1 C1 110.14(17) . . ?
C1 P1 C4 107.75(16) . . ?
C11 P2 C14 106.39(18) . . ?
C13 P2 C11 110.6(2) . . ?
C13 P2 C14 111.42(18) . . ?
C12 P2 C11 109.4(2) . . ?
C12 P2 C14 110.18(18) . . ?
C12 P2 C13 108.88(19) . . ?
C9 C8 C7 120.5(3) . . ?
C8 C7 C6 120.2(3) . . ?
C5 C6 C7 119.9(3) . . ?
C6 C5 C4 120.2(3) . . ?
C6 C5 C10 118.7(3) . . ?
C10 C5 C4 121.1(3) . . ?
C5 C4 P1 114.4(2) . . ?
C8 C9 C10 119.3(3) . . ?
C9 C10 C5 121.5(3) . . ?
C15 C14 P2 114.6(2) . . ?
C16 C15 C14 120.4(4) . . ?
C16 C15 C20 119.2(3) . . ?
C20 C15 C14 120.4(3) . . ?
C15 C16 C17 120.6(4) . . ?
C18 C17 C16 119.7(4) . . ?
C19 C18 C17 120.1(4) . . ?
C19 C20 C15 119.7(4) . . ?
C18 C19 C20 120.6(4) . . ?

loop_
_geom_bond_atom_site_label_1
_geom_bond_atom_site_label_2
_geom_bond_distance
_geom_bond_site_symmetry_2
_geom_bond_publ_flag
Br1 Mn1 2.4933(6) . ?
Mn1 Br4 2.5058(6) . ?
Mn1 Br3 2.4994(6) . ?
Mn1 Br2 2.5146(6) . ?
P1 C4 1.790(3) . ?
P1 C3 1.779(3) . ?
P1 C2 1.777(3) . ?
P1 C1 1.781(3) . ?
P2 C11 1.782(4) . ?
P2 C14 1.792(3) . ?
P2 C13 1.769(3) . ?
P2 C12 1.761(3) . ?
C8 C7 1.367(5) . ?
C8 C9 1.366(5) . ?
C7 C6 1.394(5) . ?
C6 C5 1.377(4) . ?
C5 C4 1.506(4) . ?
C5 C10 1.380(4) . ?
C9 C10 1.377(4) . ?
C14 C15 1.502(4) . ?
C15 C16 1.368(5) . ?
C15 C20 1.382(5) . ?
C16 C17 1.384(5) . ?
C17 C18 1.368(6) . ?
C18 C19 1.356(6) . ?
C20 C19 1.380(5) . ?

loop_
_geom_torsion_atom_site_label_1
_geom_torsion_atom_site_label_2
_geom_torsion_atom_site_label_3
_geom_torsion_atom_site_label_4
_geom_torsion
_geom_torsion_site_symmetry_1
_geom_torsion_site_symmetry_2
_geom_torsion_site_symmetry_3
_geom_torsion_site_symmetry_4
_geom_torsion_publ_flag
P2 C14 C15 C16 -100.0(3) . . . . ?
P2 C14 C15 C20 80.6(4) . . . . ?
C8 C7 C6 C5 0.4(5) . . . . ?
C8 C9 C10 C5 -0.1(5) . . . . ?
C7 C8 C9 C10 0.5(6) . . . . ?
C7 C6 C5 C4 178.9(3) . . . . ?
C7 C6 C5 C10 0.0(5) . . . . ?
C6 C5 C4 P1 -103.3(3) . . . . ?
C6 C5 C10 C9 -0.2(5) . . . . ?
C4 C5 C10 C9 -179.0(3) . . . . ?
C3 P1 C4 C5 -73.7(3) . . . . ?
C2 P1 C4 C5 46.7(3) . . . . ?
C1 P1 C4 C5 166.9(2) . . . . ?
C9 C8 C7 C6 -0.7(6) . . . . ?
C10 C5 C4 P1 75.6(3) . . . . ?
C11 P2 C14 C15 171.5(3) . . . . ?
C14 C15 C16 C17 -178.2(3) . . . . ?
C14 C15 C20 C19 178.4(3) . . . . ?
C15 C16 C17 C18 -0.6(6) . . . . ?
C15 C20 C19 C18 0.1(6) . . . . ?
C16 C15 C20 C19 -1.0(5) . . . . ?
C16 C17 C18 C19 -0.2(7) . . . . ?
C17 C18 C19 C20 0.5(7) . . . . ?
C13 P2 C14 C15 -67.9(3) . . . . ?
C12 P2 C14 C15 53.1(3) . . . . ?
C20 C15 C16 C17 1.2(6) . . . . ?
